data_4117765
loop_
_publ_author_name
'Steven J. Kraft'
'Phillip E. Fanwick'
'Suzanne C. Bart'

_publ_contact_author_address
;    Department of Chemistry
     Purdue University
     560 Oval Dr.
     W. Lafayette
     IN 47907-2084
     USA
;
_publ_contact_author_email pfanwick@purdue.edu
_publ_contact_author_fax 1(765)4940239
_publ_contact_author_name 'Fanwick, Phillip E.'
_publ_contact_author_phone 1(765)4944572
_publ_section_title
;
 Carbon-Carbon Reductive Elimination from Homoleptic Uranium(IV) Alkyls
 Induced by Redox-Active Ligands
;
_journal_name_full 'Journal of the American Chemical Society'
_journal_page_first 6160
_journal_page_last 6168
_journal_paper_doi 10.1021/ja209524u
_journal_volume 134
_journal_year 2012
_chemical_formula_moiety 'C28 H28 U1,0.5(C7 H8)'
_chemical_formula_sum 'C31.5 H32 U'
_chemical_formula_weight 648.64
_space_group_IT_number 14
_symmetry_cell_setting monoclinic
_symmetry_space_group_name_Hall '-P 2ybc'
_symmetry_space_group_name_H-M 'P 1 21/c 1'
_atom_type_scat_source 'International Tables for Crystallography (Vol C)'
_audit_creation_date 9-12-10
_audit_creation_method 'SHELXL and local programs'
_cell_angle_alpha 90.00
_cell_angle_beta 96.316(3)
_cell_angle_gamma 90.00
_cell_formula_units_Z 4
_cell_length_a 14.7003(6)
_cell_length_b 9.6373(5)
_cell_length_c 17.7689(7)
_cell_measurement_reflns_used 4562
_cell_measurement_temperature 150.0(2)
_cell_measurement_theta_max 72
_cell_measurement_theta_min 2
_cell_volume 2502.06(19)
_computing_cell_refinement 'DENZO/SCALEPACK (Otwinowski & Minor, 1996)'
_computing_data_collection 'CrystalClear(Rigaku, 2001)'
_computing_data_reduction 'DENZO/SCALEPACK (Otwinowski & Minor, 1996)'
_computing_molecular_graphics
;
    ORTEP (Johnson, 1976)
    PLATON (Spek, 2003)
;
_computing_publication_material 'SHELX97(Sheldrick, 2008) and local programs'
_computing_structure_refinement 'SHELX97 (Sheldrick, 2008)'
_computing_structure_solution
;
 PATTY (DIRDIF, Beurskins, 2008)
;
_diffrn_ambient_temperature 150.0(2)
_diffrn_measured_fraction_theta_full 0.8630
_diffrn_measured_fraction_theta_max 0.8630
_diffrn_measurement_details
;
Data were collected on a Rigaku Rapid which has a quarter 
chi circle and a 200 degree curved image plate at a fixed 
distance of 127.4mm.  Strategy was optimized using the 
CrystalClear software.  The completeness is the best 
that can be obtained with this geometry. The missing data are not cusp 
data but mostly high angle data.
Also the use of HKL2000/SCALEPACK lowers the number 
of observed data as inconsistent equivalents are removed 
from the data set and not included in the collected total
;
_diffrn_measurement_device_type Rigaku_Rapid_II
_diffrn_measurement_method \w
_diffrn_radiation_monochromator 'confocal optics'
_diffrn_radiation_type CU-K\a
_diffrn_radiation_wavelength 1.54184
_diffrn_reflns_av_R_equivalents 0.0480
_diffrn_reflns_av_sigmaI/netI 0.0329
_diffrn_reflns_limit_h_max 17
_diffrn_reflns_limit_h_min 0
_diffrn_reflns_limit_k_max 10
_diffrn_reflns_limit_k_min 0
_diffrn_reflns_limit_l_max 21
_diffrn_reflns_limit_l_min -21
_diffrn_reflns_number 16222
_diffrn_reflns_theta_full 72.1
_diffrn_reflns_theta_max 72.14
_diffrn_reflns_theta_min 2.50
_diffrn_standards_number 0
_exptl_absorpt_coefficient_mu 19.755
_exptl_absorpt_correction_T_max 0.3057
_exptl_absorpt_correction_T_min 0.2360
_exptl_absorpt_correction_type multi-scan
_exptl_absorpt_process_details 'SCALEPACK (Otwinowski & Minor, 1997)'
_exptl_crystal_colour red
_exptl_crystal_density_diffrn 1.722
_exptl_crystal_description plate
_exptl_crystal_F_000 1264
_exptl_crystal_size_max 0.20
_exptl_crystal_size_mid 0.20
_exptl_crystal_size_min 0.06
_refine_diff_density_max 3.97
_refine_diff_density_min -2.26
_refine_ls_extinction_method none
_refine_ls_goodness_of_fit_ref 1.134
_refine_ls_hydrogen_treatment constr
_refine_ls_matrix_type full
_refine_ls_number_parameters 299
_refine_ls_number_reflns 4244
_refine_ls_number_restraints 0
_refine_ls_R_factor_all 0.047
_refine_ls_R_factor_gt 0.046
_refine_ls_shift/su_max 0.001
_refine_ls_structure_factor_coef Fsqd
_refine_ls_weighting_details 'w=1/[\s^2^(Fo^2^)+(0.0896P)^2^+10.3590P] where P=(Fo^2^+2Fc^2^)/3'
_refine_ls_weighting_scheme calc
_refine_ls_wR_factor_gt 0.132
_refine_ls_wR_factor_ref 0.134
_reflns_number_gt 4133
_reflns_number_total 4244
_reflns_threshold_expression >2.0\s(I)
_cod_data_source_file ja209524u_si_001.cif
_cod_data_source_block SKD36
_cod_depositor_comments
;
The following automatic conversions were performed:

'_refine_ls_weighting_scheme' value 'calc ' changed to 'calc'
according to the built-in table from CIF Core dictionary named
'cif_core.dic' version 2.4.1 from 2010-06-29.

Automatic conversion script
Id: cif_fix_values 1715 2011-07-08 13:25:40Z adriana 

The following automatic conversions were performed:

data name '_iucr_refine_instruction_details' was replaced with
'_iucr_refine_instructions_details' as specified in the replacement
file 'data/replacement-values/replacement_tags.lst'.

Automatic conversion script
Id: cif_correct_tags 9268 2022-04-12 08:56:07Z antanas 
;
_cod_original_formula_sum 'C31.50 H32 U1'
_cod_database_code 4117765

loop_
_symmetry_equiv_pos_as_xyz
'x, y, z'
'-x, y+1/2, -z+1/2'
'-x, -y, -z'
'x, -y-1/2, z-1/2'

loop_
_atom_site_label
_atom_site_fract_x
_atom_site_fract_y
_atom_site_fract_z
_atom_site_U_iso_or_equiv
_atom_site_adp_type
_atom_site_occupancy
_atom_site_symmetry_multiplicity
_atom_site_calc_flag
_atom_site_refinement_flags
U1 0.233994(14) 0.15141(2) 0.357377(10) 0.02185(14) Uani 1 1 d .
C10 0.0744(5) 0.0753(9) 0.3458(4) 0.0315(17) Uani 1 1 d .
C11 0.0793(5) 0.0459(8) 0.2654(4) 0.0262(15) Uani 1 1 d .
C12 0.0626(5) 0.1506(7) 0.2107(5) 0.0281(18) Uani 1 1 d .
C13 0.0755(6) 0.1268(9) 0.1353(4) 0.0348(18) Uani 1 1 d .
C14 0.1074(5) 0.0003(9) 0.1127(4) 0.0330(16) Uani 1 1 d .
C15 0.1270(5) -0.1023(9) 0.1667(4) 0.0333(16) Uani 1 1 d .
C16 0.1143(5) -0.0801(8) 0.2417(4) 0.0275(16) Uani 1 1 d .
C20 0.3412(5) 0.0565(9) 0.4601(4) 0.0356(18) Uani 1 1 d .
C21 0.2647(5) -0.0256(8) 0.4798(3) 0.0287(16) Uani 1 1 d .
C22 0.2407(6) -0.1533(8) 0.4417(5) 0.035(2) Uani 1 1 d .
C23 0.1613(6) -0.2235(8) 0.4538(4) 0.0362(18) Uani 1 1 d .
C24 0.1021(6) -0.1697(9) 0.5014(5) 0.038(2) Uani 1 1 d .
C25 0.1218(6) -0.0446(9) 0.5368(4) 0.0384(19) Uani 1 1 d .
C26 0.2009(5) 0.0278(9) 0.5264(4) 0.0320(17) Uani 1 1 d .
C30 0.2958(5) 0.1793(8) 0.2341(4) 0.0258(15) Uani 1 1 d .
C31 0.3741(4) 0.1000(8) 0.2682(3) 0.0229(14) Uani 1 1 d .
C32 0.3694(5) -0.0457(8) 0.2738(4) 0.0321(17) Uani 1 1 d .
C33 0.4383(6) -0.1208(10) 0.3123(5) 0.0384(18) Uani 1 1 d .
C34 0.5150(5) -0.0569(9) 0.3495(4) 0.0365(18) Uani 1 1 d .
C35 0.5196(5) 0.0874(9) 0.3485(4) 0.0329(17) Uani 1 1 d .
C36 0.4505(5) 0.1649(8) 0.3095(5) 0.0311(18) Uani 1 1 d .
C40 0.1989(6) 0.3465(7) 0.4388(4) 0.0330(19) Uani 1 1 d .
C41 0.2206(5) 0.4289(8) 0.3738(4) 0.0286(15) Uani 1 1 d .
C42 0.3117(5) 0.4585(8) 0.3607(4) 0.0323(17) Uani 1 1 d .
C43 0.3331(5) 0.5217(8) 0.2965(5) 0.0340(17) Uani 1 1 d .
C44 0.2650(5) 0.5585(8) 0.2391(4) 0.0348(17) Uani 1 1 d .
C45 0.1759(6) 0.5276(9) 0.2488(4) 0.0388(19) Uani 1 1 d .
C46 0.1523(5) 0.4625(8) 0.3142(4) 0.0315(17) Uani 1 1 d .
C51 0.5662(8) 0.0530(11) 0.9594(6) 0.057(3) Uani 1 1 d .
C52 0.5415(7) -0.0813(12) 0.9491(6) 0.058(3) Uani 1 1 d .
C56 0.5249(8) 0.1361(11) 1.0103(7) 0.060(3) Uani 1 1 d .
C57 0.6372(12) 0.102(2) 0.9245(11) 0.048(4) Uani 0.50 1 d P
H12 0.0421 0.2391 0.2254 0.034 Uiso 1 1 calc R
H13 0.0623 0.1983 0.0990 0.042 Uiso 1 1 calc R
H14 0.1157 -0.0160 0.0612 0.040 Uiso 1 1 calc R
H15 0.1495 -0.1894 0.1519 0.040 Uiso 1 1 calc R
H16 0.1296 -0.1514 0.2778 0.033 Uiso 1 1 calc R
H22 0.2797 -0.1906 0.4075 0.042 Uiso 1 1 calc R
H23 0.1476 -0.3096 0.4292 0.043 Uiso 1 1 calc R
H24 0.0479 -0.2187 0.5096 0.046 Uiso 1 1 calc R
H25 0.0804 -0.0073 0.5690 0.046 Uiso 1 1 calc R
H26 0.2125 0.1146 0.5510 0.038 Uiso 1 1 calc R
H32 0.3171 -0.0928 0.2502 0.039 Uiso 1 1 calc R
H33 0.4335 -0.2191 0.3137 0.046 Uiso 1 1 calc R
H34 0.5632 -0.1103 0.3750 0.044 Uiso 1 1 calc R
H35 0.5707 0.1331 0.3750 0.040 Uiso 1 1 calc R
H36 0.4544 0.2633 0.3104 0.037 Uiso 1 1 calc R
H42 0.3599 0.4332 0.3982 0.039 Uiso 1 1 calc R
H43 0.3953 0.5411 0.2908 0.041 Uiso 1 1 calc R
H44 0.2799 0.6036 0.1945 0.042 Uiso 1 1 calc R
H45 0.1288 0.5511 0.2098 0.047 Uiso 1 1 calc R
H46 0.0901 0.4407 0.3187 0.038 Uiso 1 1 calc R
H51 0.6116 0.0914 0.9315 0.069 Uiso 0.50 1 d P
H52 0.5696 -0.1375 0.9143 0.069 Uiso 1 1 calc R
H56 0.5426 0.2305 1.0171 0.071 Uiso 1 1 calc R
H10A 0.0639 -0.0082 0.3762 0.038 Uiso 1 1 calc R
H10B 0.0306 0.1499 0.3549 0.038 Uiso 1 1 calc R
H20A 0.3918 0.0013 0.4428 0.043 Uiso 1 1 calc R
H20B 0.3642 0.1253 0.4990 0.043 Uiso 1 1 calc R
H30A 0.2596 0.1321 0.1912 0.031 Uiso 1 1 calc R
H30B 0.3101 0.2763 0.2213 0.031 Uiso 1 1 calc R
H40A 0.1343 0.3518 0.4495 0.040 Uiso 1 1 calc R
H40B 0.2420 0.3582 0.4852 0.040 Uiso 1 1 calc R
H57A 0.6831 0.0284 0.9227 0.073 Uiso 0.50 1 calc PR
H57B 0.6648 0.1814 0.9527 0.073 Uiso 0.50 1 calc PR
H57C 0.6150 0.1304 0.8728 0.073 Uiso 0.50 1 calc PR

loop_
_atom_site_aniso_label
_atom_site_aniso_U_11
_atom_site_aniso_U_22
_atom_site_aniso_U_33
_atom_site_aniso_U_12
_atom_site_aniso_U_13
_atom_site_aniso_U_23
U1 0.02854(19) 0.0204(3) 0.01654(18) -0.00088(7) 0.00215(12) -0.00070(7)
C10 0.027(3) 0.043(5) 0.025(3) 0.003(3) 0.004(3) -0.001(3)
C11 0.028(3) 0.027(5) 0.023(3) -0.006(3) -0.003(3) 0.002(3)
C12 0.034(4) 0.022(5) 0.027(4) -0.001(2) -0.003(3) -0.003(2)
C13 0.044(4) 0.036(5) 0.022(3) 0.000(3) -0.010(3) 0.005(3)
C14 0.051(4) 0.031(5) 0.016(3) -0.003(3) 0.000(3) 0.000(3)
C15 0.047(4) 0.026(5) 0.028(4) -0.003(3) 0.004(3) -0.002(3)
C16 0.035(4) 0.026(5) 0.021(3) 0.000(3) 0.002(3) 0.007(3)
C20 0.038(4) 0.044(6) 0.024(3) -0.001(3) 0.000(3) 0.001(3)
C21 0.036(4) 0.033(5) 0.015(3) 0.002(3) -0.002(3) 0.005(3)
C22 0.050(5) 0.026(6) 0.029(4) 0.012(3) 0.008(4) 0.003(3)
C23 0.060(5) 0.013(5) 0.035(4) -0.009(3) 0.004(3) 0.007(3)
C24 0.046(5) 0.040(6) 0.028(4) -0.008(3) -0.001(3) 0.013(3)
C25 0.046(4) 0.050(6) 0.021(3) 0.002(4) 0.010(3) 0.009(3)
C26 0.045(4) 0.035(5) 0.017(3) -0.001(3) 0.003(3) 0.000(3)
C30 0.038(4) 0.022(4) 0.017(3) -0.002(3) 0.004(3) -0.001(3)
C31 0.031(3) 0.023(4) 0.017(3) -0.001(3) 0.010(2) -0.001(3)
C32 0.040(4) 0.027(5) 0.029(3) -0.005(3) 0.004(3) -0.004(3)
C33 0.058(5) 0.021(5) 0.037(4) 0.003(4) 0.006(4) -0.001(3)
C34 0.040(4) 0.039(6) 0.032(4) 0.007(3) 0.009(3) 0.005(3)
C35 0.032(4) 0.036(6) 0.031(4) -0.003(3) 0.004(3) -0.003(3)
C36 0.033(4) 0.030(5) 0.031(4) -0.001(3) 0.003(3) -0.002(3)
C40 0.046(5) 0.032(6) 0.021(4) -0.001(3) 0.004(3) -0.007(3)
C41 0.039(4) 0.021(5) 0.027(3) 0.004(3) 0.002(3) -0.004(3)
C42 0.036(4) 0.027(5) 0.032(4) 0.004(3) -0.003(3) -0.007(3)
C43 0.036(4) 0.022(5) 0.044(4) -0.007(3) -0.001(3) -0.007(3)
C44 0.045(4) 0.022(5) 0.038(4) 0.004(3) 0.004(3) 0.006(3)
C45 0.047(4) 0.033(5) 0.035(4) 0.008(3) -0.004(3) 0.003(3)
C46 0.024(3) 0.033(5) 0.037(4) 0.000(3) -0.002(3) -0.005(3)
C51 0.064(6) 0.037(7) 0.064(6) 0.014(4) -0.025(5) -0.015(5)
C52 0.062(6) 0.051(8) 0.053(6) 0.027(5) -0.026(5) -0.027(5)
C56 0.063(7) 0.046(7) 0.062(7) 0.018(5) -0.028(6) -0.023(5)
C57 0.047(10) 0.046(12) 0.054(10) 0.007(8) 0.016(8) 0.005(10)

loop_
_atom_type_symbol
_atom_type_radius_bond
U 1.42
O 0.73
C 0.77
H 0.32

loop_
_geom_angle_atom_site_label_1
_geom_angle_atom_site_label_2
_geom_angle_atom_site_label_3
_geom_angle
_geom_angle_site_symmetry_1
_geom_angle_site_symmetry_3
C10 U1 C20 118.9(3) . .
C10 U1 C40 91.0(3) . .
C20 U1 C40 90.4(3) . .
C10 U1 C30 113.6(2) . .
C20 U1 C30 115.5(3) . .
C40 U1 C30 123.9(3) . .
C10 U1 C41 103.0(3) . .
C20 U1 C41 109.7(3) . .
C40 U1 C41 32.6(2) . .
C30 U1 C41 91.5(2) . .
C10 U1 C21 87.3(2) . .
C20 U1 C21 31.6(2) . .
C40 U1 C21 92.0(2) . .
C30 U1 C21 136.0(2) . .
C41 U1 C21 122.3(2) . .
C10 U1 C31 131.6(2) . .
C20 U1 C31 84.4(2) . .
C40 U1 C31 133.5(3) . .
C30 U1 C31 31.5(2) . .
C41 U1 C31 107.8(2) . .
C21 U1 C31 105.8(2) . .
C10 U1 C11 31.1(2) . .
C20 U1 C11 134.7(3) . .
C40 U1 C11 113.9(3) . .
C30 U1 C11 83.0(2) . .
C41 U1 C11 110.7(2) . .
C21 U1 C11 106.5(2) . .
C31 U1 C11 101.8(2) . .
C11 C10 U1 89.4(4) . .
C11 C10 H10A 113.70 . .
U1 C10 H10A 113.70 . .
C11 C10 H10B 113.70 . .
U1 C10 H10B 113.70 . .
H10A C10 H10B 111.00 . .
C16 C11 C12 117.2(7) . .
C16 C11 C10 121.3(7) . .
C12 C11 C10 120.8(7) . .
C16 C11 U1 100.7(4) . .
C12 C11 U1 102.1(5) . .
C10 C11 U1 59.5(4) . .
C13 C12 C11 121.0(7) . .
C13 C12 H12 119.50 . .
C11 C12 H12 119.50 . .
C14 C13 C12 120.8(7) . .
C14 C13 H13 119.60 . .
C12 C13 H13 119.60 . .
C13 C14 C15 118.7(7) . .
C13 C14 H14 120.60 . .
C15 C14 H14 120.60 . .
C16 C15 C14 121.1(8) . .
C16 C15 H15 119.40 . .
C14 C15 H15 119.40 . .
C15 C16 C11 121.1(7) . .
C15 C16 H16 119.40 . .
C11 C16 H16 119.40 . .
C21 C20 U1 86.0(4) . .
C21 C20 H20A 114.30 . .
U1 C20 H20A 114.30 . .
C21 C20 H20B 114.30 . .
U1 C20 H20B 114.30 . .
H20A C20 H20B 111.50 . .
C26 C21 C22 116.5(7) . .
C26 C21 C20 121.7(7) . .
C22 C21 C20 120.8(7) . .
C26 C21 U1 100.1(5) . .
C22 C21 U1 98.5(4) . .
C20 C21 U1 62.4(4) . .
C23 C22 C21 120.9(7) . .
C23 C22 H22 119.50 . .
C21 C22 H22 119.50 . .
C24 C23 C22 120.7(8) . .
C24 C23 H23 119.60 . .
C22 C23 H23 119.60 . .
C25 C24 C23 119.6(8) . .
C25 C24 H24 120.20 . .
C23 C24 H24 120.20 . .
C24 C25 C26 121.2(8) . .
C24 C25 H25 119.40 . .
C26 C25 H25 119.40 . .
C25 C26 C21 121.0(8) . .
C25 C26 H26 119.50 . .
C21 C26 H26 119.50 . .
C31 C30 U1 85.7(4) . .
C31 C30 H30A 114.40 . .
U1 C30 H30A 114.40 . .
C31 C30 H30B 114.40 . .
U1 C30 H30B 114.40 . .
H30A C30 H30B 111.50 . .
C32 C31 C36 116.4(7) . .
C32 C31 C30 120.6(7) . .
C36 C31 C30 121.9(7) . .
C32 C31 U1 95.3(4) . .
C36 C31 U1 102.8(4) . .
C30 C31 U1 62.8(3) . .
C33 C32 C31 121.6(7) . .
C33 C32 H32 119.20 . .
C31 C32 H32 119.20 . .
C32 C33 C34 121.5(9) . .
C32 C33 H33 119.20 . .
C34 C33 H33 119.20 . .
C33 C34 C35 118.4(8) . .
C33 C34 H34 120.80 . .
C35 C34 H34 120.80 . .
C36 C35 C34 120.8(7) . .
C36 C35 H35 119.60 . .
C34 C35 H35 119.60 . .
C35 C36 C31 121.1(8) . .
C35 C36 H36 119.40 . .
C31 C36 H36 119.40 . .
C41 C40 U1 82.7(4) . .
C41 C40 H40A 114.90 . .
U1 C40 H40A 114.90 . .
C41 C40 H40B 114.90 . .
U1 C40 H40B 114.90 . .
H40A C40 H40B 111.90 . .
C42 C41 C46 116.0(7) . .
C42 C41 C40 122.1(7) . .
C46 C41 C40 121.1(7) . .
C42 C41 U1 95.8(5) . .
C46 C41 U1 101.5(5) . .
C40 C41 U1 64.7(4) . .
C43 C42 C41 122.6(7) . .
C43 C42 H42 118.70 . .
C41 C42 H42 118.70 . .
C42 C43 C44 121.0(7) . .
C42 C43 H43 119.50 . .
C44 C43 H43 119.50 . .
C45 C44 C43 118.1(7) . .
C45 C44 H44 121.00 . .
C43 C44 H44 121.00 . .
C44 C45 C46 121.9(7) . .
C44 C45 H45 119.00 . .
C46 C45 H45 119.00 . .
C45 C46 C41 120.3(7) . .
C45 C46 H46 119.80 . .
C41 C46 H46 119.80 . .
C52 C51 C57 118.6(13) . .
C52 C51 C56 120.4(12) . .
C57 C51 C56 120.7(13) . .
C52 C51 H51 119.80 . .
C57 C51 H51 5.60 . .
C56 C51 H51 119.70 . .
C51 C52 C56 119.4(10) . 3_657
C51 C52 H52 120.30 . .
C56 C52 H52 120.30 3_657 .
C52 C56 C51 120.1(10) 3_657 .
C52 C56 H56 119.90 3_657 .
C51 C56 H56 119.90 . .
C51 C57 H51 12.70 . .
C51 C57 H57A 109.50 . .
H51 C57 H57A 118.80 . .
C51 C57 H57B 109.50 . .
H51 C57 H57B 111.50 . .
H57A C57 H57B 109.50 . .
C51 C57 H57C 109.50 . .
H51 C57 H57C 97.40 . .
H57A C57 H57C 109.50 . .
H57B C57 H57C 109.50 . .

loop_
_geom_bond_atom_site_label_1
_geom_bond_atom_site_label_2
_geom_bond_distance
_geom_bond_site_symmetry_2
U1 C10 2.446(7) .
U1 C20 2.454(8) .
U1 C40 2.462(7) .
U1 C30 2.477(7) .
U1 C41 2.700(8) .
U1 C21 2.762(7) .
U1 C31 2.777(6) .
U1 C11 2.839(7) .
C10 C11 1.465(9) .
C10 H10A 0.9900 .
C10 H10B 0.9900 .
C11 C16 1.402(11) .
C11 C12 1.403(10) .
C12 C13 1.394(11) .
C12 H12 0.9500 .
C13 C14 1.381(12) .
C13 H13 0.9500 .
C14 C15 1.386(11) .
C14 H14 0.9500 .
C15 C16 1.382(10) .
C15 H15 0.9500 .
C16 H16 0.9500 .
C20 C21 1.450(11) .
C20 H20A 0.9900 .
C20 H20B 0.9900 .
C21 C26 1.414(10) .
C21 C22 1.430(11) .
C22 C23 1.386(12) .
C22 H22 0.9500 .
C23 C24 1.380(12) .
C23 H23 0.9500 .
C24 C25 1.376(12) .
C24 H24 0.9500 .
C25 C26 1.387(11) .
C25 H25 0.9500 .
C26 H26 0.9500 .
C30 C31 1.456(10) .
C30 H30A 0.9900 .
C30 H30B 0.9900 .
C31 C32 1.411(12) .
C31 C36 1.418(10) .
C32 C33 1.365(12) .
C32 H32 0.9500 .
C33 C34 1.387(12) .
C33 H33 0.9500 .
C34 C35 1.393(12) .
C34 H34 0.9500 .
C35 C36 1.384(11) .
C35 H35 0.9500 .
C36 H36 0.9500 .
C40 C41 1.466(11) .
C40 H40A 0.9900 .
C40 H40B 0.9900 .
C41 C42 1.413(11) .
C41 C46 1.414(10) .
C42 C43 1.359(11) .
C42 H42 0.9500 .
C43 C44 1.394(11) .
C43 H43 0.9500 .
C44 C45 1.373(12) .
C44 H44 0.9500 .
C45 C46 1.398(11) .
C45 H45 0.9500 .
C46 H46 0.9500 .
C51 C52 1.351(15) .
C51 C57 1.35(2) .
C51 C56 1.397(16) .
C51 H51 0.9480 .
C52 C56 1.381(18) 3_657
C52 H52 0.9500 .
C56 C52 1.381(18) 3_657
C56 H56 0.9500 .
C57 H51 0.4220 .
C57 H57A 0.9800 .
C57 H57B 0.9800 .
C57 H57C 0.9800 .

loop_
_geom_torsion_atom_site_label_1
_geom_torsion_atom_site_label_2
_geom_torsion_atom_site_label_3
_geom_torsion_atom_site_label_4
_geom_torsion
_geom_torsion_site_symmetry_4
C20 U1 C10 C11 -129.9(5) .
C40 U1 C10 C11 139.2(5) .
C30 U1 C10 C11 11.1(5) .
C41 U1 C10 C11 108.6(5) .
C21 U1 C10 C11 -128.9(5) .
C31 U1 C10 C11 -20.1(6) .
U1 C10 C11 C16 83.9(7) .
U1 C10 C11 C12 -86.1(7) .
C10 U1 C11 C16 -120.1(7) .
C20 U1 C11 C16 -49.1(6) .
C40 U1 C11 C16 -165.8(4) .
C30 U1 C11 C16 70.1(5) .
C41 U1 C11 C16 159.1(4) .
C21 U1 C11 C16 -65.9(5) .
C31 U1 C11 C16 44.7(5) .
C10 U1 C11 C12 118.8(7) .
C20 U1 C11 C12 -170.2(5) .
C40 U1 C11 C12 73.2(5) .
C30 U1 C11 C12 -50.9(5) .
C41 U1 C11 C12 38.0(5) .
C21 U1 C11 C12 173.0(5) .
C31 U1 C11 C12 -76.4(5) .
C20 U1 C11 C10 71.0(6) .
C40 U1 C11 C10 -45.7(5) .
C30 U1 C11 C10 -169.8(5) .
C41 U1 C11 C10 -80.8(5) .
C21 U1 C11 C10 54.2(5) .
C31 U1 C11 C10 164.8(5) .
C16 C11 C12 C13 3.5(11) .
C10 C11 C12 C13 173.9(7) .
U1 C11 C12 C13 112.4(7) .
C11 C12 C13 C14 -1.6(12) .
C12 C13 C14 C15 -0.5(12) .
C13 C14 C15 C16 0.6(12) .
C14 C15 C16 C11 1.5(12) .
C12 C11 C16 C15 -3.4(11) .
C10 C11 C16 C15 -173.8(7) .
U1 C11 C16 C15 -113.1(7) .
C10 U1 C20 C21 1.9(6) .
C40 U1 C20 C21 93.3(5) .
C30 U1 C20 C21 -138.3(4) .
C41 U1 C20 C21 120.0(5) .
C31 U1 C20 C21 -133.1(5) .
C11 U1 C20 C21 -31.9(6) .
U1 C20 C21 C26 -84.8(6) .
U1 C20 C21 C22 83.2(7) .
C10 U1 C21 C26 -57.8(5) .
C20 U1 C21 C26 120.6(7) .
C40 U1 C21 C26 33.1(5) .
C30 U1 C21 C26 -179.6(4) .
C41 U1 C21 C26 46.0(5) .
C31 U1 C21 C26 169.7(5) .
C11 U1 C21 C26 -82.5(5) .
C10 U1 C21 C22 61.2(5) .
C20 U1 C21 C22 -120.4(7) .
C40 U1 C21 C22 152.1(5) .
C30 U1 C21 C22 -60.6(6) .
C41 U1 C21 C22 165.0(5) .
C31 U1 C21 C22 -71.3(5) .
C11 U1 C21 C22 36.5(5) .
C10 U1 C21 C20 -178.3(5) .
C40 U1 C21 C20 -87.4(5) .
C30 U1 C21 C20 59.8(6) .
C41 U1 C21 C20 -74.6(5) .
C31 U1 C21 C20 49.1(5) .
C11 U1 C21 C20 156.9(5) .
C26 C21 C22 C23 -3.5(11) .
C20 C21 C22 C23 -172.2(7) .
U1 C21 C22 C23 -109.3(7) .
C21 C22 C23 C24 1.9(12) .
C22 C23 C24 C25 0.3(12) .
C23 C24 C25 C26 -0.8(12) .
C24 C25 C26 C21 -0.9(11) .
C22 C21 C26 C25 3.0(10) .
C20 C21 C26 C25 171.6(7) .
U1 C21 C26 C25 107.9(7) .
C10 U1 C30 C31 -132.3(4) .
C20 U1 C30 C31 10.0(5) .
C40 U1 C30 C31 119.3(5) .
C41 U1 C30 C31 122.8(4) .
C21 U1 C30 C31 -20.0(6) .
C11 U1 C30 C31 -126.5(5) .
U1 C30 C31 C32 79.5(6) .
U1 C30 C31 C36 -88.5(6) .
C10 U1 C31 C32 -56.8(5) .
C20 U1 C31 C32 67.3(5) .
C40 U1 C31 C32 152.5(4) .
C30 U1 C31 C32 -121.8(7) .
C41 U1 C31 C32 176.3(4) .
C21 U1 C31 C32 43.9(5) .
C11 U1 C31 C32 -67.2(4) .
C10 U1 C31 C36 -175.4(5) .
C20 U1 C31 C36 -51.3(5) .
C40 U1 C31 C36 33.8(6) .
C30 U1 C31 C36 119.6(7) .
C41 U1 C31 C36 57.6(5) .
C21 U1 C31 C36 -74.8(5) .
C11 U1 C31 C36 174.1(5) .
C10 U1 C31 C30 65.0(6) .
C20 U1 C31 C30 -170.9(5) .
C40 U1 C31 C30 -85.7(5) .
C41 U1 C31 C30 -61.9(5) .
C21 U1 C31 C30 165.7(4) .
C11 U1 C31 C30 54.6(5) .
C36 C31 C32 C33 -4.7(10) .
C30 C31 C32 C33 -173.3(7) .
U1 C31 C32 C33 -111.8(7) .
C31 C32 C33 C34 1.8(12) .
C32 C33 C34 C35 1.6(12) .
C33 C34 C35 C36 -1.9(11) .
C34 C35 C36 C31 -1.2(11) .
C32 C31 C36 C35 4.4(10) .
C30 C31 C36 C35 172.8(7) .
U1 C31 C36 C35 107.1(7) .
C10 U1 C40 C41 -113.1(5) .
C20 U1 C40 C41 128.1(5) .
C30 U1 C40 C41 6.5(6) .
C21 U1 C40 C41 159.6(5) .
C31 U1 C40 C41 45.5(6) .
C11 U1 C40 C41 -91.4(5) .
U1 C40 C41 C42 -80.5(7) .
U1 C40 C41 C46 88.5(7) .
C10 U1 C41 C42 -166.3(4) .
C20 U1 C41 C42 66.1(5) .
C40 U1 C41 C42 122.9(7) .
C30 U1 C41 C42 -51.7(5) .
C21 U1 C41 C42 98.6(5) .
C31 U1 C41 C42 -24.2(5) .
C11 U1 C41 C42 -134.8(4) .
C10 U1 C41 C46 -48.3(5) .
C20 U1 C41 C46 -175.8(5) .
C40 U1 C41 C46 -119.1(7) .
C30 U1 C41 C46 66.3(5) .
C21 U1 C41 C46 -143.4(5) .
C31 U1 C41 C46 93.8(5) .
C11 U1 C41 C46 -16.8(5) .
C10 U1 C41 C40 70.8(5) .
C20 U1 C41 C40 -56.8(5) .
C30 U1 C41 C40 -174.6(5) .
C21 U1 C41 C40 -24.3(5) .
C31 U1 C41 C40 -147.1(5) .
C11 U1 C41 C40 102.3(5) .
C46 C41 C42 C43 3.2(11) .
C40 C41 C42 C43 172.7(7) .
U1 C41 C42 C43 109.0(7) .
C41 C42 C43 C44 -1.3(12) .
C42 C43 C44 C45 -0.7(12) .
C43 C44 C45 C46 0.7(12) .
C44 C45 C46 C41 1.4(12) .
C42 C41 C46 C45 -3.2(11) .
C40 C41 C46 C45 -172.8(7) .
U1 C41 C46 C45 -105.5(7) .
C57 C51 C52 C56 174.1(12) 3_657
C56 C51 C52 C56 -0.2(16) 3_657
C52 C51 C56 C52 0.2(16) 3_657
C57 C51 C56 C52 -173.9(13) 3_657
